data_7245621
loop_
_publ_author_name
'Wang, Hai-Xia'
'Li, Zhi-Hao'
'Li, Wan-Wan'
'Qu, Gui-Rong'
'Yang, Qi-Liang'
'Guo, Hai-Ming'

_publ_section_title
;
 Electrochemically driven oxidative C--H/N--H cross-coupling reactions of
 cyclic sulfamidate imines with primary anilines and secondary amines
;
_journal_issue 21
_journal_name_full 'Green Chemistry'
_journal_page_first 8377
_journal_page_last 8385
_journal_paper_doi 10.1039/D2GC03218J
_journal_volume 24
_journal_year 2022
_chemical_formula_moiety 'C13 H10 N2 O3 S'
_chemical_formula_sum 'C13 H10 N2 O3 S'
_chemical_formula_weight 274.29
_space_group_crystal_system triclinic
_space_group_IT_number 2
_space_group_name_Hall '-P 1'
_space_group_name_H-M_alt 'P -1'
_atom_sites_solution_hydrogens geom
_atom_sites_solution_primary dual
_audit_creation_date 2022-04-07
_audit_creation_method
;
Olex2 1.5-beta
(compiled 2021.12.09 svn.r5202d8cf for OlexSys, GUI svn.r6439)
;
_audit_update_record
;
2022-07-19 deposited with the CCDC.	2022-10-04 downloaded from the CCDC.
;
_cell_angle_alpha 101.965(7)
_cell_angle_beta 90.131(9)
_cell_angle_gamma 92.439(8)
_cell_formula_units_Z 2
_cell_length_a 6.9208(9)
_cell_length_b 7.4115(6)
_cell_length_c 11.9359(12)
_cell_measurement_reflns_used 2242
_cell_measurement_temperature 169.99(10)
_cell_measurement_theta_max 73.4330
_cell_measurement_theta_min 3.7240
_cell_volume 598.35(11)
_computing_cell_refinement 'CrysAlisPro 1.171.38.43f (Rigaku OD, 2015)'
_computing_data_collection 'CrysAlisPro 1.171.38.43f (Rigaku OD, 2015)'
_computing_data_reduction 'CrysAlisPro 1.171.38.43f (Rigaku OD, 2015)'
_computing_molecular_graphics 'Olex2 1.5-beta (Dolomanov et al., 2009)'
_computing_publication_material 'Olex2 1.5-beta (Dolomanov et al., 2009)'
_computing_structure_refinement 'SHELXL 2017/1 (Sheldrick, 2015)'
_computing_structure_solution 'SHELXT 2014/5 (Sheldrick, 2014)'
_diffrn_ambient_environment N~2~
_diffrn_ambient_temperature 169.99(10)
_diffrn_detector 'CCD plate'
_diffrn_detector_area_resol_mean 5.2684
_diffrn_detector_type AtlasS2
_diffrn_measured_fraction_theta_full 0.991
_diffrn_measured_fraction_theta_max 0.991
_diffrn_measurement_details
;
List of Runs (angles in degrees, time in seconds):

  # Type    Start    End  Width  t~exp~   \w     \q     \k     \f   Frames
#--------------------------------------------------------------------------
  1  \w     13.00  56.00   1.00    1.00    --   40.73 -99.00 -90.00   43
  2  \w     23.00  59.00   1.00    1.00    --   40.73-125.00   0.00   36
  3  \w     28.00  95.00   1.00    1.00    --   40.73-125.00  90.00   67
  4  \w     35.00 137.00   1.00    1.50    --  107.58 -61.00   0.00  102
  5  \w     80.00 106.00   1.00    1.50    --  107.58 -94.00   0.00   26
  6  \w     41.00 129.00   1.00    1.50    --  107.58 -45.00  90.00   88
  7  \w     89.00 158.00   1.00    1.50    --  107.58  45.00  90.00   69
  8  \w    117.00 177.00   1.00    1.50    --  107.58 125.00 -90.00   60
  9  \w    111.00 137.00   1.00    1.50    --  107.58 125.00-180.00   26
 10  \w     59.00 178.00   1.00    1.50    --  107.58  15.00  30.00  119
 11  \w     93.00 133.00   1.00    1.50    --  107.58 -45.00-180.00   40
 12  \w     72.00 105.00   1.00    1.50    --  107.58 -94.00-180.00   33
 13  \w     46.00  73.00   1.00    1.50    --  107.58 -45.00-180.00   27
 14  \w     26.00 108.00   1.00    1.50    --  107.58 -94.00 -90.00   82
 15  \w     45.00  86.00   1.00    1.50    --  107.58 -61.00 -60.00   41
 16  \w   -115.00 -17.00   1.00    1.00    --  -40.73 -38.00 120.00   98
 17  \w   -120.00  -6.00   1.00    1.00    --  -40.73 -19.00-180.00  114
 18  \w    -35.00 -18.00   1.00    1.00    --  -41.23 125.00 -90.00   17
;
_diffrn_measurement_device 'four-circle diffractometer'
_diffrn_measurement_device_type 'SuperNova, Dual, Cu at zero, AtlasS2'
_diffrn_measurement_method '\w scans'
_diffrn_orient_matrix_type 'CrysAlisPro convention (1999,Acta A55,543-557)'
_diffrn_orient_matrix_UB_11 0.0779135000
_diffrn_orient_matrix_UB_12 -0.0286007000
_diffrn_orient_matrix_UB_13 -0.1229534000
_diffrn_orient_matrix_UB_21 -0.2015039000
_diffrn_orient_matrix_UB_22 0.0348271000
_diffrn_orient_matrix_UB_23 -0.0441805000
_diffrn_orient_matrix_UB_31 0.0545192000
_diffrn_orient_matrix_UB_32 0.2078524000
_diffrn_orient_matrix_UB_33 0.0185105000
_diffrn_radiation_monochromator mirror
_diffrn_radiation_probe x-ray
_diffrn_radiation_type 'Cu K\a'
_diffrn_radiation_wavelength 1.54184
_diffrn_reflns_av_R_equivalents 0.0401
_diffrn_reflns_av_unetI/netI 0.0528
_diffrn_reflns_Laue_measured_fraction_full 0.991
_diffrn_reflns_Laue_measured_fraction_max 0.991
_diffrn_reflns_limit_h_max 8
_diffrn_reflns_limit_h_min -8
_diffrn_reflns_limit_k_max 8
_diffrn_reflns_limit_k_min -7
_diffrn_reflns_limit_l_max 14
_diffrn_reflns_limit_l_min -13
_diffrn_reflns_number 3550
_diffrn_reflns_point_group_measured_fraction_full 0.991
_diffrn_reflns_point_group_measured_fraction_max 0.991
_diffrn_reflns_theta_full 66.594
_diffrn_reflns_theta_max 66.594
_diffrn_reflns_theta_min 3.786
_diffrn_source 'micro-focus sealed X-ray tube'
_diffrn_source_type 'SuperNova (Cu) X-ray Source'
_exptl_absorpt_coefficient_mu 2.475
_exptl_absorpt_correction_T_max 1.00000
_exptl_absorpt_correction_T_min 0.63163
_exptl_absorpt_correction_type multi-scan
_exptl_absorpt_process_details
;
CrysAlisPro 1.171.38.43f (Rigaku Oxford Diffraction, 2015)
Empirical absorption correction using spherical harmonics,
 implemented in SCALE3 ABSPACK scaling algorithm.
;
_exptl_crystal_colour colourless
_exptl_crystal_colour_primary colourless
_exptl_crystal_density_diffrn 1.522
_exptl_crystal_description block
_exptl_crystal_F_000 284
_exptl_crystal_size_max 0.15
_exptl_crystal_size_mid 0.1
_exptl_crystal_size_min 0.08
_refine_diff_density_max 0.789
_refine_diff_density_min -0.757
_refine_diff_density_rms 0.150
_refine_ls_extinction_method none
_refine_ls_goodness_of_fit_ref 1.205
_refine_ls_hydrogen_treatment constr
_refine_ls_matrix_type full
_refine_ls_number_parameters 197
_refine_ls_number_reflns 2102
_refine_ls_number_restraints 0
_refine_ls_restrained_S_all 1.205
_refine_ls_R_factor_all 0.1294
_refine_ls_R_factor_gt 0.1261
_refine_ls_shift/su_max 0.004
_refine_ls_shift/su_mean 0.000
_refine_ls_structure_factor_coef Fsqd
_refine_ls_weighting_details 'w=1/[\s^2^(Fo^2^)+(0.0547P)^2^+10.9144P] where P=(Fo^2^+2Fc^2^)/3'
_refine_ls_weighting_scheme calc
_refine_ls_wR_factor_gt 0.3218
_refine_ls_wR_factor_ref 0.3232
_reflns_Friedel_coverage 0.000
_reflns_number_gt 1990
_reflns_number_total 2102
_reflns_threshold_expression 'I > 2\s(I)'
_cod_data_source_file d2gc03218j2.cif
_cod_data_source_block 3-76
_cod_depositor_comments 'Adding full bibliography for 7245620--7245625.cif.'
_cod_database_code 7245621
_shelx_shelxl_version_number 2017/1
_shelx_space_group_comment
;
The symmetry employed for this shelxl refinement is uniquely defined
by the following loop, which should always be used as a source of
symmetry information in preference to the above space-group names.
They are only intended as comments.
;
_olex2_refinement_description
;
1. Fixed Uiso
 At 1.2 times of:
  All C(H) groups, All C(H,H) groups, All N(H) groups
2. Others
 Sof(H11A)=Sof(C9B)=Sof(H9B)=Sof(C10B)=Sof(H10B)=Sof(C11B)=Sof(H11B)=Sof(C12B)=
 Sof(H12B)=1-FVAR(1)
 Sof(C13)=Sof(H13)=Sof(C12)=Sof(H12)=Sof(H11)=Sof(C10)=Sof(H10)=Sof(C9)=
 Sof(H9)=FVAR(1)
3.a Aromatic/amide H refined with riding coordinates:
 N2(H2), C2(H2A), C3(H3), C4(H4), C5(H5), C13(H13), C12(H12), C11(H11A),
 C11(H11), C10(H10), C9(H9), C9B(H9B), C10B(H10B), C11B(H11B), C12B(H12B)
3.b Fitted hexagon refined as free rotating group:
 C8(C13,C12,C11,C10,C9)
;
_olex2_submission_special_instructions 'No special instructions were received'
_oxdiff_exptl_absorpt_empirical_details
;
Empirical correction (ABSPACK) includes:
- Absorption correction using spherical harmonics
- Frame scaling
;
_oxdiff_exptl_absorpt_empirical_full_max 1.562
_oxdiff_exptl_absorpt_empirical_full_min 0.489

loop_
_space_group_symop_operation_xyz
'x, y, z'
'-x, -y, -z'

loop_
_atom_site_label
_atom_site_type_symbol
_atom_site_fract_x
_atom_site_fract_y
_atom_site_fract_z
_atom_site_U_iso_or_equiv
_atom_site_adp_type
_atom_site_occupancy
_atom_site_site_symmetry_order
_atom_site_calc_flag
_atom_site_refinement_flags_posn
_atom_site_refinement_flags_adp
_atom_site_refinement_flags_occupancy
_atom_site_disorder_assembly
_atom_site_disorder_group
S1 S 0.73637(19) 0.13569(16) 0.65822(10) 0.0241(3) Uani 1 1 d . . . . .
O1 O 0.8249(6) 0.1385(5) 0.5346(3) 0.0315(10) Uani 1 1 d . . . . .
O2 O 0.5385(6) 0.0759(6) 0.6410(4) 0.0426(12) Uani 1 1 d . . . . .
O3 O 0.8598(6) 0.0183(5) 0.7036(4) 0.0387(11) Uani 1 1 d . . . . .
N1 N 0.7586(7) 0.3391(5) 0.7301(4) 0.0274(11) Uani 1 1 d . . . . .
N2 N 0.7596(6) 0.6516(5) 0.7453(3) 0.0229(10) Uani 1 1 d . . . . .
H2 H 0.764396 0.742215 0.710397 0.027 Uiso 1 1 calc R U . . .
C1 C 0.7871(7) 0.2870(7) 0.4858(4) 0.0226(12) Uani 1 1 d . . . . .
C2 C 0.7849(7) 0.2538(7) 0.3686(5) 0.0299(14) Uani 1 1 d . . . . .
H2A H 0.798836 0.135831 0.324736 0.036 Uiso 1 1 calc R U . . .
C3 C 0.7602(8) 0.4087(8) 0.3169(5) 0.0332(14) Uani 1 1 d . . . . .
H3 H 0.763297 0.393074 0.237592 0.040 Uiso 1 1 calc R U . . .
C4 C 0.7324(8) 0.5774(7) 0.3818(4) 0.0282(13) Uani 1 1 d . . . . .
H4 H 0.714437 0.676187 0.346400 0.034 Uiso 1 1 calc R U . . .
C5 C 0.7301(7) 0.6062(7) 0.5007(4) 0.0261(13) Uani 1 1 d . . . . .
H5 H 0.711478 0.723781 0.543877 0.031 Uiso 1 1 calc R U . . .
C6 C 0.7552(7) 0.4621(6) 0.5551(4) 0.0215(12) Uani 1 1 d . . . . .
C7 C 0.7589(7) 0.4813(6) 0.6793(4) 0.0192(11) Uani 1 1 d . . . . .
C8 C 0.7532(5) 0.6976(5) 0.8670(3) 0.0234(12) Uani 1 1 d G . . . .
C13 C 0.6264(8) 0.8313(7) 0.9163(4) 0.038(3) Uani 0.503(5) 1 d G . P A 1
H13 H 0.547415 0.884233 0.869958 0.045 Uiso 0.503(5) 1 calc R U P A 1
C12 C 0.6176(10) 0.8858(9) 1.0347(4) 0.047(4) Uani 0.503(5) 1 d G . P A 1
H12 H 0.532735 0.975223 1.067692 0.056 Uiso 0.503(5) 1 calc R U P A 1
C11 C 0.7356(10) 0.8067(8) 1.1039(3) 0.052(2) Uani 1 1 d G . . A .
H11A H 0.709732 0.862858 1.179226 0.063 Uiso 0.497(5) 1 calc R U P A 2
H11 H 0.729704 0.843128 1.183205 0.063 Uiso 0.503(5) 1 calc R U P A 1
C10 C 0.8624(10) 0.6730(9) 1.0547(3) 0.046(4) Uani 0.503(5) 1 d G . P A 1
H10 H 0.941354 0.620043 1.100984 0.056 Uiso 0.503(5) 1 calc R U P A 1
C9 C 0.8712(8) 0.6185(7) 0.9362(4) 0.037(3) Uani 0.503(5) 1 d G . P A 1
H9 H 0.956036 0.529050 0.903249 0.044 Uiso 0.503(5) 1 calc R U P A 1
C9B C 0.6233(18) 0.6027(15) 0.9314(9) 0.035(3) Uani 0.497(5) 1 d . . P A 2
H9B H 0.538734 0.507929 0.894524 0.041 Uiso 0.497(5) 1 calc R U P A 2
C10B C 0.627(2) 0.6561(17) 1.0500(9) 0.043(3) Uani 0.497(5) 1 d . . P A 2
H10B H 0.554390 0.587794 1.093317 0.051 Uiso 0.497(5) 1 calc R U P A 2
C11B C 0.8899(18) 0.8243(15) 0.9270(9) 0.034(3) Uani 0.497(5) 1 d . . P A 2
H11B H 0.985833 0.875314 0.887161 0.040 Uiso 0.497(5) 1 calc R U P A 2
C12B C 0.886(2) 0.8756(17) 1.0453(10) 0.044(4) Uani 0.497(5) 1 d . . P A 2
H12B H 0.981660 0.955231 1.085024 0.052 Uiso 0.497(5) 1 calc R U P A 2

loop_
_atom_site_aniso_label
_atom_site_aniso_U_11
_atom_site_aniso_U_22
_atom_site_aniso_U_33
_atom_site_aniso_U_23
_atom_site_aniso_U_13
_atom_site_aniso_U_12
S1 0.0325(6) 0.0139(5) 0.0262(5) 0.0044(4) 0.0009(5) 0.0024(4)
O1 0.045(2) 0.0170(16) 0.0314(18) 0.0002(14) 0.0038(16) 0.0128(15)
O2 0.034(2) 0.034(2) 0.056(3) 0.0019(19) 0.0052(19) -0.0007(17)
O3 0.050(2) 0.0210(17) 0.046(2) 0.0074(15) -0.0072(19) 0.0053(17)
N1 0.039(2) 0.0111(17) 0.033(2) 0.0039(16) 0.0047(19) 0.0050(17)
N2 0.029(2) 0.0151(17) 0.0250(19) 0.0065(14) -0.0003(17) -0.0001(16)
C1 0.016(2) 0.023(2) 0.030(2) 0.0083(18) 0.0028(19) 0.0009(18)
C2 0.022(2) 0.028(2) 0.038(3) 0.003(2) 0.007(2) 0.004(2)
C3 0.031(3) 0.041(3) 0.031(2) 0.014(2) -0.003(2) 0.004(2)
C4 0.025(2) 0.031(2) 0.031(2) 0.0127(19) -0.002(2) 0.000(2)
C5 0.028(2) 0.021(2) 0.029(2) 0.0068(19) -0.003(2) -0.001(2)
C6 0.018(2) 0.016(2) 0.029(2) 0.0027(18) -0.0014(19) 0.0014(18)
C7 0.019(2) 0.0130(19) 0.026(2) 0.0042(17) -0.0013(18) 0.0015(17)
C8 0.032(3) 0.023(2) 0.014(2) 0.0027(17) 0.0050(19) -0.005(2)
C13 0.039(6) 0.023(5) 0.049(6) 0.003(5) -0.005(5) -0.003(5)
C12 0.071(8) 0.019(5) 0.044(7) -0.010(5) 0.016(6) 0.008(5)
C11 0.090(5) 0.037(3) 0.025(3) 0.001(2) 0.007(3) -0.015(3)
C10 0.070(8) 0.038(6) 0.032(5) 0.014(4) -0.015(6) -0.020(6)
C9 0.043(6) 0.033(5) 0.036(5) 0.012(4) 0.003(5) 0.003(5)
C9B 0.043(6) 0.028(5) 0.028(5) 0.000(4) 0.009(5) -0.007(5)
C10B 0.065(8) 0.043(6) 0.020(5) 0.009(4) 0.020(5) -0.004(6)
C11B 0.047(6) 0.027(5) 0.024(5) 0.002(4) 0.008(5) -0.017(5)
C12B 0.064(8) 0.038(6) 0.024(5) 0.001(5) -0.007(6) -0.019(6)

loop_
_atom_type_symbol
_atom_type_description
_atom_type_scat_dispersion_real
_atom_type_scat_dispersion_imag
_atom_type_scat_source
C C 0.0181 0.0091 'International Tables Vol C Tables 4.2.6.8 and 6.1.1.4'
H H 0.0000 0.0000 'International Tables Vol C Tables 4.2.6.8 and 6.1.1.4'
N N 0.0311 0.0180 'International Tables Vol C Tables 4.2.6.8 and 6.1.1.4'
O O 0.0492 0.0322 'International Tables Vol C Tables 4.2.6.8 and 6.1.1.4'
S S 0.3331 0.5567 'International Tables Vol C Tables 4.2.6.8 and 6.1.1.4'

loop_
_geom_angle_atom_site_label_1
_geom_angle_atom_site_label_2
_geom_angle_atom_site_label_3
_geom_angle
_geom_angle_site_symmetry_1
_geom_angle_site_symmetry_3
_geom_angle_publ_flag
O2 S1 O1 107.1(2) . . ?
O2 S1 O3 116.8(3) . . ?
O2 S1 N1 111.4(2) . . ?
O3 S1 O1 103.6(2) . . ?
O3 S1 N1 110.4(2) . . ?
N1 S1 O1 106.6(2) . . ?
C1 O1 S1 117.8(3) . . ?
C7 N1 S1 120.9(4) . . ?
C7 N2 H2 116.7 . . ?
C7 N2 C8 126.7(4) . . ?
C8 N2 H2 116.7 . . ?
O1 C1 C6 120.8(4) . . ?
C2 C1 O1 116.1(4) . . ?
C2 C1 C6 123.1(5) . . ?
C1 C2 H2A 121.6 . . ?
C1 C2 C3 116.9(5) . . ?
C3 C2 H2A 121.6 . . ?
C2 C3 H3 119.6 . . ?
C4 C3 C2 120.8(5) . . ?
C4 C3 H3 119.6 . . ?
C3 C4 H4 119.5 . . ?
C3 C4 C5 121.1(5) . . ?
C5 C4 H4 119.5 . . ?
C4 C5 H5 119.7 . . ?
C6 C5 C4 120.5(5) . . ?
C6 C5 H5 119.7 . . ?
C1 C6 C7 118.5(4) . . ?
C5 C6 C1 117.6(5) . . ?
C5 C6 C7 123.9(4) . . ?
N1 C7 N2 118.3(4) . . ?
N1 C7 C6 123.2(4) . . ?
N2 C7 C6 118.5(4) . . ?
N2 C8 C9B 122.1(5) . . ?
C13 C8 N2 117.4(3) . . ?
C13 C8 C9 120.0 . . ?
C9 C8 N2 122.6(3) . . ?
C11B C8 N2 119.4(6) . . ?
C11B C8 C9B 118.1(7) . . ?
C8 C13 H13 120.0 . . ?
C12 C13 C8 120.0 . . ?
C12 C13 H13 120.0 . . ?
C13 C12 H12 120.0 . . ?
C11 C12 C13 120.0 . . ?
C11 C12 H12 120.0 . . ?
C12 C11 H11 120.0 . . ?
C10 C11 C12 120.0 . . ?
C10 C11 H11 120.0 . . ?
C10B C11 H11A 120.3 . . ?
C10B C11 C12B 119.3(7) . . ?
C12B C11 H11A 120.3 . . ?
C11 C10 H10 120.0 . . ?
C11 C10 C9 120.0 . . ?
C9 C10 H10 120.0 . . ?
C8 C9 H9 120.0 . . ?
C10 C9 C8 120.0 . . ?
C10 C9 H9 120.0 . . ?
C8 C9B H9B 120.8 . . ?
C10B C9B C8 118.3(9) . . ?
C10B C9B H9B 120.8 . . ?
C11 C10B C9B 121.1(10) . . ?
C11 C10B H10B 119.4 . . ?
C9B C10B H10B 119.4 . . ?
C8 C11B H11B 119.5 . . ?
C12B C11B C8 121.0(10) . . ?
C12B C11B H11B 119.5 . . ?
C11 C12B H12B 120.4 . . ?
C11B C12B C11 119.2(10) . . ?
C11B C12B H12B 120.4 . . ?

loop_
_geom_bond_atom_site_label_1
_geom_bond_atom_site_label_2
_geom_bond_distance
_geom_bond_site_symmetry_2
_geom_bond_publ_flag
S1 O1 1.603(4) . ?
S1 O2 1.422(4) . ?
S1 O3 1.427(4) . ?
S1 N1 1.573(4) . ?
O1 C1 1.381(6) . ?
N1 C7 1.320(6) . ?
N2 H2 0.8600 . ?
N2 C7 1.341(6) . ?
N2 C8 1.423(5) . ?
C1 C2 1.370(7) . ?
C1 C6 1.413(6) . ?
C2 H2A 0.9300 . ?
C2 C3 1.428(8) . ?
C3 H3 0.9300 . ?
C3 C4 1.349(7) . ?
C4 H4 0.9300 . ?
C4 C5 1.392(7) . ?
C5 H5 0.9300 . ?
C5 C6 1.377(7) . ?
C6 C7 1.460(7) . ?
C8 C13 1.3900 . ?
C8 C9 1.3900 . ?
C8 C9B 1.438(12) . ?
C8 C11B 1.390(11) . ?
C13 H13 0.9300 . ?
C13 C12 1.3900 . ?
C12 H12 0.9300 . ?
C12 C11 1.3900 . ?
C11 H11A 0.9300 . ?
C11 H11 0.9300 . ?
C11 C10 1.3900 . ?
C11 C10B 1.361(14) . ?
C11 C12B 1.391(15) . ?
C10 H10 0.9300 . ?
C10 C9 1.3900 . ?
C9 H9 0.9300 . ?
C9B H9B 0.9300 . ?
C9B C10B 1.389(15) . ?
C10B H10B 0.9300 . ?
C11B H11B 0.9300 . ?
C11B C12B 1.384(15) . ?
C12B H12B 0.9300 . ?

loop_
_geom_torsion_atom_site_label_1
_geom_torsion_atom_site_label_2
_geom_torsion_atom_site_label_3
_geom_torsion_atom_site_label_4
_geom_torsion
_geom_torsion_site_symmetry_1
_geom_torsion_site_symmetry_2
_geom_torsion_site_symmetry_3
_geom_torsion_site_symmetry_4
_geom_torsion_publ_flag
S1 O1 C1 C2 -151.9(4) . . . . ?
S1 O1 C1 C6 28.8(6) . . . . ?
S1 N1 C7 N2 173.7(4) . . . . ?
S1 N1 C7 C6 -5.2(7) . . . . ?
O1 S1 N1 C7 28.7(5) . . . . ?
O1 C1 C2 C3 -175.5(4) . . . . ?
O1 C1 C6 C5 176.1(4) . . . . ?
O1 C1 C6 C7 -1.4(7) . . . . ?
O2 S1 O1 C1 79.2(4) . . . . ?
O2 S1 N1 C7 -87.9(5) . . . . ?
O3 S1 O1 C1 -156.7(3) . . . . ?
O3 S1 N1 C7 140.6(4) . . . . ?
N1 S1 O1 C1 -40.2(4) . . . . ?
N2 C8 C13 C12 -178.2(3) . . . . ?
N2 C8 C9 C10 178.1(3) . . . . ?
N2 C8 C9B C10B 179.7(9) . . . . ?
N2 C8 C11B C12B 178.5(9) . . . . ?
C1 C2 C3 C4 -2.7(8) . . . . ?
C1 C6 C7 N1 -11.6(7) . . . . ?
C1 C6 C7 N2 169.5(4) . . . . ?
C2 C1 C6 C5 -3.1(7) . . . . ?
C2 C1 C6 C7 179.4(5) . . . . ?
C2 C3 C4 C5 1.1(8) . . . . ?
C3 C4 C5 C6 -0.4(8) . . . . ?
C4 C5 C6 C1 1.3(7) . . . . ?
C4 C5 C6 C7 178.6(5) . . . . ?
C5 C6 C7 N1 171.1(5) . . . . ?
C5 C6 C7 N2 -7.8(7) . . . . ?
C6 C1 C2 C3 3.8(7) . . . . ?
C7 N2 C8 C13 -134.4(5) . . . . ?
C7 N2 C8 C9 47.4(6) . . . . ?
C7 N2 C8 C9B -44.4(9) . . . . ?
C7 N2 C8 C11B 128.6(7) . . . . ?
C8 N2 C7 N1 -2.4(7) . . . . ?
C8 N2 C7 C6 176.6(4) . . . . ?
C8 C13 C12 C11 0.0 . . . . ?
C8 C9B C10B C11 6.9(18) . . . . ?
C8 C11B C12B C11 -3.5(18) . . . . ?
C13 C8 C9 C10 0.0 . . . . ?
C13 C12 C11 C10 0.0 . . . . ?
C12 C11 C10 C9 0.0 . . . . ?
C11 C10 C9 C8 0.0 . . . . ?
C9 C8 C13 C12 0.0 . . . . ?
C9B C8 C11B C12B -8.3(15) . . . . ?
C10B C11 C12B C11B 17.2(17) . . . . ?
C11B C8 C9B C10B 6.7(14) . . . . ?
C12B C11 C10B C9B -19.0(18) . . . . ?
